data_4085814
loop_
_publ_author_name
'Wei, Yun'
'Wang, Shaowu'
'Zhou, Shuangliu'
'Feng, Zhijun'
'Guo, Liping'
'Zhu, Xiancui'
'Mu, Xiaolong'
'Yao, Fangshi'

_publ_section_title
;
 Aluminum Alkyl Complexes Supported by Bidentate N,N Ligands: Synthesis,
 Structure, and Catalytic Activity for Guanylation of Amines
;
_journal_issue 10
_journal_name_full Organometallics
_journal_page_first 1882
_journal_paper_doi 10.1021/acs.organomet.5b00101
_journal_volume 34
_journal_year 2015
_chemical_formula_sum 'C32 H54 Al2 N4'
_chemical_formula_weight 548.75
_chemical_name_systematic
; 
 ? 
;
_space_group_IT_number 15
_symmetry_cell_setting monoclinic
_symmetry_space_group_name_Hall '-C 2yc'
_symmetry_space_group_name_H-M 'C 1 2/c 1'
_atom_sites_solution_hydrogens geom
_atom_sites_solution_primary direct
_atom_sites_solution_secondary difmap
_audit_creation_method SHELXL-97
_cell_angle_alpha 90.00
_cell_angle_beta 93.384(4)
_cell_angle_gamma 90.00
_cell_formula_units_Z 4
_cell_length_a 14.861(2)
_cell_length_b 9.020(2)
_cell_length_c 25.302(5)
_cell_measurement_reflns_used 2398
_cell_measurement_temperature 293(2)
_cell_measurement_theta_max 0.00
_cell_measurement_theta_min 0.00
_cell_volume 3385.7(11)
_computing_cell_refinement 'Bruker SMART'
_computing_data_collection 'Bruker SMART'
_computing_data_reduction 'Bruker SAINT'
_computing_molecular_graphics 'Bruker SHELXTL'
_computing_publication_material 'Bruker SHELXTL'
_computing_structure_refinement 'SHELXL-97 (Sheldrick, 1997)'
_computing_structure_solution 'SHELXS-97 (Sheldrick, 1990)'
_diffrn_ambient_temperature 293(2)
_diffrn_measured_fraction_theta_full 0.999
_diffrn_measured_fraction_theta_max 0.999
_diffrn_measurement_device_type 'CCD area detector'
_diffrn_measurement_method 'phi and omega scans'
_diffrn_radiation_monochromator graphite
_diffrn_radiation_source 'fine-focus sealed tube'
_diffrn_radiation_type MoK\a
_diffrn_radiation_wavelength 0.71073
_diffrn_reflns_av_R_equivalents 0.0774
_diffrn_reflns_av_sigmaI/netI 0.0621
_diffrn_reflns_limit_h_max 17
_diffrn_reflns_limit_h_min -17
_diffrn_reflns_limit_k_max 10
_diffrn_reflns_limit_k_min -10
_diffrn_reflns_limit_l_max 29
_diffrn_reflns_limit_l_min -30
_diffrn_reflns_number 11594
_diffrn_reflns_theta_full 25.00
_diffrn_reflns_theta_max 25.00
_diffrn_reflns_theta_min 1.61
_exptl_absorpt_coefficient_mu 0.111
_exptl_absorpt_correction_T_max 0.9879
_exptl_absorpt_correction_T_min 0.9847
_exptl_absorpt_correction_type multi-scan
_exptl_crystal_colour yellow
_exptl_crystal_density_diffrn 1.077
_exptl_crystal_density_method 'not measured'
_exptl_crystal_description block
_exptl_crystal_F_000 1200
_exptl_crystal_size_max 0.14
_exptl_crystal_size_mid 0.12
_exptl_crystal_size_min 0.11
_refine_diff_density_max 0.372
_refine_diff_density_min -0.219
_refine_diff_density_rms 0.040
_refine_ls_extinction_method none
_refine_ls_goodness_of_fit_ref 1.022
_refine_ls_hydrogen_treatment mixed
_refine_ls_matrix_type full
_refine_ls_number_parameters 216
_refine_ls_number_reflns 2986
_refine_ls_number_restraints 84
_refine_ls_restrained_S_all 1.018
_refine_ls_R_factor_all 0.1359
_refine_ls_R_factor_gt 0.0678
_refine_ls_shift/su_max 0.000
_refine_ls_shift/su_mean 0.000
_refine_ls_structure_factor_coef Fsqd
_refine_ls_weighting_details 'calc w=1/[\s^2^(Fo^2^)+(0.0480P)^2^+6.0000P] where P=(Fo^2^+2Fc^2^)/3'
_refine_ls_weighting_scheme calc
_refine_ls_wR_factor_gt 0.1460
_refine_ls_wR_factor_ref 0.1809
_reflns_number_gt 1515
_reflns_number_total 2986
_reflns_threshold_expression >2sigma(I)
_cod_data_source_file om5b00101_si_002.cif
_cod_data_source_block x
_cod_depositor_comments
;
The following automatic conversions were performed:

'_symmetry_cell_setting' value 'Monoclinic' changed to 'monoclinic'
according to
/usr/data/users/saulius/crontab/automatic-downloads/rss-feeds/ACS/lib/dictionaries/cif_core.dic
dictionary named 'cif_core.dic' version 2.4.2 from 2011-04-26.

Automatic conversion script
Id: cif_fix_values 3271 2015-04-21 07:52:19Z andrius 

 Adding full bibliography for 4085814--4085820.cif.
;
_cod_original_cell_volume 3385.7(12)
_cod_original_sg_symbol_H-M C2/c
_cod_database_code 4085814

loop_
_symmetry_equiv_pos_as_xyz
'x, y, z'
'-x, y, -z+1/2'
'x+1/2, y+1/2, z'
'-x+1/2, y+1/2, -z+1/2'
'-x, -y, -z'
'x, -y, z-1/2'
'-x+1/2, -y+1/2, -z'
'x+1/2, -y+1/2, z-1/2'

loop_
_atom_site_label
_atom_site_type_symbol
_atom_site_fract_x
_atom_site_fract_y
_atom_site_fract_z
_atom_site_U_iso_or_equiv
_atom_site_adp_type
_atom_site_occupancy
_atom_site_symmetry_multiplicity
_atom_site_calc_flag
_atom_site_refinement_flags
_atom_site_disorder_assembly
_atom_site_disorder_group
Al1 Al 0.48759(9) 0.64221(14) 0.37003(5) 0.0754(4) Uani 1 1 d . A .
N1 N 0.56047(19) 0.7006(3) 0.31792(11) 0.0595(8) Uani 1 1 d . A .
N2 N 0.5697(2) 0.7594(4) 0.41787(13) 0.0776(10) Uani 1 1 d . . .
C1 C 0.4885(4) 0.4438(5) 0.40197(18) 0.1068(16) Uani 1 1 d . . .
H1A H 0.4543 0.4477 0.4335 0.128 Uiso 1 1 calc R . .
H1B H 0.4572 0.3765 0.3772 0.128 Uiso 1 1 calc R . .
C2 C 0.3653(3) 0.7348(7) 0.3748(2) 0.1146(18) Uani 1 1 d DU . .
H2A H 0.3630 0.8226 0.3526 0.138 Uiso 0.668(7) 1 calc PR A 1
H2B H 0.3209 0.6658 0.3595 0.138 Uiso 0.668(7) 1 calc PR A 1
H2C H 0.3253 0.6914 0.3473 0.138 Uiso 0.332(7) 1 d PR A 2
H2D H 0.3425 0.7068 0.4085 0.138 Uiso 0.332(7) 1 d PR A 2
C3 C 0.6266(3) 0.8174(4) 0.33251(16) 0.0756(12) Uani 1 1 d D . .
C5 C 0.6306(3) 0.8341(5) 0.39206(16) 0.0782(12) Uani 1 1 d . A .
C6 C 0.6908(4) 0.9259(6) 0.4203(2) 0.1208(19) Uani 1 1 d . . .
H6 H 0.7331 0.9800 0.4027 0.145 Uiso 1 1 calc R A .
C7 C 0.6881(4) 0.9370(7) 0.4743(2) 0.134(2) Uani 1 1 d . A .
H7 H 0.7289 0.9976 0.4933 0.161 Uiso 1 1 calc R . .
C8 C 0.6256(5) 0.8592(7) 0.5000(2) 0.1227(19) Uani 1 1 d . . .
H8 H 0.6226 0.8661 0.5365 0.147 Uiso 1 1 calc R A .
C9 C 0.5673(4) 0.7706(6) 0.47062(18) 0.1022(15) Uani 1 1 d . A .
H9 H 0.5245 0.7163 0.4878 0.123 Uiso 1 1 calc R . .
C10 C 0.5500(2) 0.6704(4) 0.26060(13) 0.0595(9) Uani 1 1 d . . .
H10 H 0.5796 0.7519 0.2428 0.071 Uiso 1 1 calc R A .
C11 C 0.5972(3) 0.5259(5) 0.24455(16) 0.0818(13) Uani 1 1 d . A .
H11A H 0.6016 0.5251 0.2065 0.098 Uiso 1 1 calc R . .
H11B H 0.6580 0.5245 0.2608 0.098 Uiso 1 1 calc R . .
C12 C 0.5482(3) 0.3880(4) 0.26084(19) 0.1045(18) Uani 1 1 d . . .
H12A H 0.5787 0.3012 0.2480 0.125 Uiso 1 1 calc R A .
H12B H 0.5498 0.3824 0.2992 0.125 Uiso 1 1 calc R . .
C13 C 0.5787(4) 0.3803(7) 0.4169(2) 0.129(2) Uani 1 1 d . . .
H13A H 0.6160 0.3861 0.3872 0.194 Uiso 1 1 calc R . .
H13B H 0.5722 0.2784 0.4270 0.194 Uiso 1 1 calc R . .
H13C H 0.6062 0.4352 0.4460 0.194 Uiso 1 1 calc R . .
C14 C 0.3380(6) 0.7763(12) 0.4256(3) 0.143(4) Uani 0.668(7) 1 d PDU A 1
H14A H 0.3443 0.6931 0.4491 0.214 Uiso 0.668(7) 1 calc PR A 1
H14B H 0.2761 0.8074 0.4227 0.214 Uiso 0.668(7) 1 calc PR A 1
H14C H 0.3750 0.8565 0.4391 0.214 Uiso 0.668(7) 1 calc PR A 1
C14B C 0.3589(15) 0.8937(14) 0.3700(9) 0.179(9) Uani 0.332(7) 1 d PDU A 2
H14D H 0.2972 0.9236 0.3719 0.269 Uiso 0.332(7) 1 calc PR A 2
H14E H 0.3806 0.9240 0.3367 0.269 Uiso 0.332(7) 1 calc PR A 2
H14F H 0.3948 0.9393 0.3983 0.269 Uiso 0.332(7) 1 calc PR A 2
C4 C 0.5912(11) 0.9723(14) 0.3074(9) 0.093(5) Uani 0.668(7) 1 d PDU A 1
H4A H 0.5315 0.9918 0.3180 0.140 Uiso 0.668(7) 1 calc PR A 1
H4B H 0.5904 0.9667 0.2694 0.140 Uiso 0.668(7) 1 calc PR A 1
H4C H 0.6308 1.0509 0.3196 0.140 Uiso 0.668(7) 1 calc PR A 1
C15 C 0.7214(13) 0.7944(19) 0.3164(9) 0.102(4) Uani 0.668(7) 1 d PDU A 1
H15A H 0.7579 0.8797 0.3270 0.122 Uiso 0.668(7) 1 calc PR A 1
H15B H 0.7211 0.7858 0.2782 0.122 Uiso 0.668(7) 1 calc PR A 1
C16 C 0.7635(5) 0.6523(10) 0.3423(3) 0.117(3) Uani 0.668(7) 1 d PDU A 1
H16A H 0.7732 0.6674 0.3798 0.175 Uiso 0.668(7) 1 calc PR A 1
H16B H 0.8200 0.6316 0.3273 0.175 Uiso 0.668(7) 1 calc PR A 1
H16C H 0.7232 0.5702 0.3359 0.175 Uiso 0.668(7) 1 calc PR A 1
C4B C 0.7214(19) 0.756(3) 0.3129(18) 0.086(7) Uani 0.332(7) 1 d PDU A 2
H4D H 0.7306 0.6564 0.3249 0.129 Uiso 0.332(7) 1 calc PR A 2
H4E H 0.7697 0.8178 0.3272 0.129 Uiso 0.332(7) 1 calc PR A 2
H4F H 0.7201 0.7591 0.2749 0.129 Uiso 0.332(7) 1 calc PR A 2
C15B C 0.613(2) 0.971(3) 0.312(2) 0.100(7) Uani 0.332(7) 1 d PDU A 2
H15C H 0.6107 0.9714 0.2733 0.120 Uiso 0.332(7) 1 calc PR A 2
H15D H 0.6626 1.0349 0.3245 0.120 Uiso 0.332(7) 1 calc PR A 2
C16B C 0.5222(11) 1.0277(16) 0.3322(6) 0.104(5) Uani 0.332(7) 1 d PDU A 2
H16D H 0.5070 1.1215 0.3162 0.157 Uiso 0.332(7) 1 calc PR A 2
H16E H 0.5282 1.0388 0.3700 0.157 Uiso 0.332(7) 1 calc PR A 2
H16F H 0.4755 0.9571 0.3230 0.157 Uiso 0.332(7) 1 calc PR A 2

loop_
_atom_site_aniso_label
_atom_site_aniso_U_11
_atom_site_aniso_U_22
_atom_site_aniso_U_33
_atom_site_aniso_U_23
_atom_site_aniso_U_13
_atom_site_aniso_U_12
Al1 0.0920(9) 0.0698(8) 0.0660(8) -0.0018(7) 0.0190(6) -0.0150(7)
N1 0.0656(19) 0.0561(18) 0.0569(18) 0.0035(14) 0.0050(14) -0.0058(15)
N2 0.097(3) 0.076(2) 0.060(2) 0.0059(18) 0.0074(18) -0.008(2)
C1 0.141(5) 0.102(4) 0.078(3) 0.014(3) 0.021(3) -0.007(3)
C2 0.106(4) 0.128(4) 0.113(4) -0.031(4) 0.036(3) -0.018(3)
C3 0.081(3) 0.074(3) 0.072(3) 0.007(2) 0.005(2) -0.022(2)
C5 0.085(3) 0.081(3) 0.068(3) 0.001(2) -0.007(2) -0.018(2)
C6 0.136(5) 0.138(5) 0.088(4) -0.005(3) -0.006(3) -0.060(4)
C7 0.151(5) 0.155(6) 0.092(4) -0.024(4) -0.025(4) -0.051(5)
C8 0.158(5) 0.134(5) 0.074(3) -0.003(4) -0.012(4) -0.015(4)
C9 0.136(4) 0.103(4) 0.067(3) -0.006(3) 0.005(3) -0.019(3)
C10 0.066(2) 0.054(2) 0.059(2) 0.0044(18) 0.0111(18) 0.0013(18)
C11 0.099(3) 0.080(3) 0.068(3) 0.001(2) 0.013(2) 0.027(3)
C12 0.177(5) 0.058(3) 0.081(3) 0.004(2) 0.027(3) 0.028(3)
C13 0.140(5) 0.131(5) 0.116(4) 0.038(4) 0.011(4) 0.025(4)
C14 0.116(7) 0.169(9) 0.146(8) -0.049(7) 0.019(6) 0.008(6)
C14B 0.198(19) 0.130(5) 0.22(2) -0.031(15) 0.080(17) 0.010(15)
C4 0.124(11) 0.055(5) 0.100(9) 0.015(5) 0.001(9) -0.020(6)
C15 0.105(8) 0.123(10) 0.077(6) -0.008(7) 0.010(6) -0.040(6)
C16 0.075(5) 0.170(9) 0.106(6) 0.002(6) -0.004(4) 0.016(5)
C4B 0.051(10) 0.089(14) 0.119(15) 0.013(12) 0.010(10) -0.021(10)
C15B 0.111(12) 0.108(13) 0.078(11) 0.011(10) -0.024(10) -0.025(10)
C16B 0.142(13) 0.064(9) 0.104(11) 0.016(8) -0.023(10) 0.002(9)

loop_
_atom_type_symbol
_atom_type_description
_atom_type_scat_dispersion_real
_atom_type_scat_dispersion_imag
_atom_type_scat_source
C C 0.0033 0.0016 'International Tables Vol C Tables 4.2.6.8 and 6.1.1.4'
H H 0.0000 0.0000 'International Tables Vol C Tables 4.2.6.8 and 6.1.1.4'
N N 0.0061 0.0033 'International Tables Vol C Tables 4.2.6.8 and 6.1.1.4'
Al Al 0.0645 0.0514 'International Tables Vol C Tables 4.2.6.8 and 6.1.1.4'

loop_
_geom_angle_atom_site_label_1
_geom_angle_atom_site_label_2
_geom_angle_atom_site_label_3
_geom_angle
_geom_angle_site_symmetry_1
_geom_angle_site_symmetry_3
N1 Al1 C1 124.63(19) . .
N1 Al1 N2 85.24(14) . .
C1 Al1 N2 104.29(19) . .
N1 Al1 C2 119.9(2) . .
C1 Al1 C2 109.8(2) . .
N2 Al1 C2 105.64(19) . .
C3 N1 C10 114.1(3) . .
C3 N1 Al1 116.1(2) . .
C10 N1 Al1 128.5(2) . .
C5 N2 C9 120.7(4) . .
C5 N2 Al1 112.6(3) . .
C9 N2 Al1 126.7(3) . .
C13 C1 Al1 116.1(4) . .
C13 C1 H1A 108.3 . .
Al1 C1 H1A 108.3 . .
C13 C1 H1B 108.3 . .
Al1 C1 H1B 108.3 . .
H1A C1 H1B 107.4 . .
C14 C2 C14B 78.0(9) . .
C14 C2 Al1 118.1(5) . .
C14B C2 Al1 117.6(10) . .
C14 C2 H2A 107.8 . .
C14B C2 H2A 30.6 . .
Al1 C2 H2A 107.8 . .
C14 C2 H2B 107.8 . .
C14B C2 H2B 124.4 . .
Al1 C2 H2B 107.8 . .
H2A C2 H2B 107.1 . .
C14 C2 H2C 124.0 . .
C14B C2 H2C 107.9 . .
Al1 C2 H2C 107.9 . .
H2A C2 H2C 85.2 . .
H2B C2 H2C 23.5 . .
C14 C2 H2D 30.6 . .
C14B C2 H2D 107.9 . .
Al1 C2 H2D 107.9 . .
H2A C2 H2D 136.0 . .
H2B C2 H2D 85.4 . .
H2C C2 H2D 107.2 . .
N1 C3 C15B 120(2) . .
N1 C3 C15 117.1(9) . .
C15B C3 C15 98.0(18) . .
N1 C3 C5 107.9(3) . .
C15B C3 C5 105(2) . .
C15 C3 C5 107.6(10) . .
N1 C3 C4 108.9(8) . .
C15B C3 C4 12(2) . .
C15 C3 C4 107.5(6) . .
C5 C3 C4 107.4(9) . .
N1 C3 C4B 105.1(14) . .
C15B C3 C4B 107.9(8) . .
C15 C3 C4B 12.3(19) . .
C5 C3 C4B 110.9(17) . .
C4 C3 C4B 116.3(17) . .
N2 C5 C6 119.1(4) . .
N2 C5 C3 116.8(4) . .
C6 C5 C3 124.0(4) . .
C7 C6 C5 120.0(5) . .
C7 C6 H6 120.0 . .
C5 C6 H6 120.0 . .
C8 C7 C6 119.9(5) . .
C8 C7 H7 120.0 . .
C6 C7 H7 120.0 . .
C7 C8 C9 118.1(5) . .
C7 C8 H8 120.9 . .
C9 C8 H8 120.9 . .
N2 C9 C8 122.1(5) . .
N2 C9 H9 118.9 . .
C8 C9 H9 118.9 . .
N1 C10 C11 113.0(3) . .
N1 C10 C10 112.6(3) . 2_655
C11 C10 C10 110.5(2) . 2_655
N1 C10 H10 106.8 . .
C11 C10 H10 106.8 . .
C10 C10 H10 106.8 2_655 .
C12 C11 C10 112.9(3) . .
C12 C11 H11A 109.0 . .
C10 C11 H11A 109.0 . .
C12 C11 H11B 109.0 . .
C10 C11 H11B 109.0 . .
H11A C11 H11B 107.8 . .
C12 C12 C11 111.4(3) 2_655 .
C12 C12 H12A 109.3 2_655 .
C11 C12 H12A 109.3 . .
C12 C12 H12B 109.3 2_655 .
C11 C12 H12B 109.3 . .
H12A C12 H12B 108.0 . .
C1 C13 H13A 109.5 . .
C1 C13 H13B 109.5 . .
H13A C13 H13B 109.5 . .
C1 C13 H13C 109.5 . .
H13A C13 H13C 109.5 . .
H13B C13 H13C 109.5 . .
C2 C14 H2D 40.1 . .
C2 C14 H14A 109.5 . .
H2D C14 H14A 72.7 . .
C2 C14 H14B 109.5 . .
H2D C14 H14B 108.3 . .
C2 C14 H14C 109.5 . .
H2D C14 H14C 138.5 . .
C2 C14B H14D 109.5 . .
C2 C14B H14E 109.5 . .
H14D C14B H14E 109.5 . .
C2 C14B H14F 109.5 . .
H14D C14B H14F 109.5 . .
H14E C14B H14F 109.5 . .
C3 C4 H4A 109.5 . .
C3 C4 H4B 109.5 . .
C3 C4 H4C 109.5 . .
C3 C15 C16 111.0(11) . .
C3 C15 H15A 109.4 . .
C16 C15 H15A 109.4 . .
C3 C15 H15B 109.4 . .
C16 C15 H15B 109.4 . .
H15A C15 H15B 108.0 . .
C3 C4B H4D 109.5 . .
C3 C4B H4E 109.5 . .
H4D C4B H4E 109.5 . .
C3 C4B H4F 109.5 . .
H4D C4B H4F 109.5 . .
H4E C4B H4F 109.5 . .
C3 C15B C16B 106.5(17) . .
C3 C15B H15C 110.4 . .
C16B C15B H15C 110.4 . .
C3 C15B H15D 110.4 . .
C16B C15B H15D 110.4 . .
H15C C15B H15D 108.6 . .
C15B C16B H16D 109.5 . .
C15B C16B H16E 109.5 . .
H16D C16B H16E 109.5 . .
C15B C16B H16F 109.5 . .
H16D C16B H16F 109.5 . .
H16E C16B H16F 109.5 . .

loop_
_geom_bond_atom_site_label_1
_geom_bond_atom_site_label_2
_geom_bond_distance
_geom_bond_site_symmetry_2
Al1 N1 1.832(3) .
Al1 C1 1.964(5) .
Al1 N2 1.974(4) .
Al1 C2 2.010(5) .
N1 C3 1.473(4) .
N1 C10 1.475(4) .
N2 C5 1.330(5) .
N2 C9 1.341(5) .
C1 C13 1.486(6) .
C1 H1A 0.9700 .
C1 H1B 0.9700 .
C2 C14 1.421(8) .
C2 C14B 1.441(11) .
C2 H2A 0.9700 .
C2 H2B 0.9700 .
C2 H2C 0.9700 .
C2 H2D 0.9700 .
C3 C15B 1.50(2) .
C3 C15 1.503(16) .
C3 C5 1.512(5) .
C3 C4 1.611(13) .
C3 C4B 1.617(17) .
C5 C6 1.386(6) .
C6 C7 1.373(7) .
C6 H6 0.9300 .
C7 C8 1.360(7) .
C7 H7 0.9300 .
C8 C9 1.366(7) .
C8 H8 0.9300 .
C9 H9 0.9300 .
C10 C11 1.546(5) .
C10 C10 1.550(7) 2_655
C10 H10 0.9800 .
C11 C12 1.512(6) .
C11 H11A 0.9700 .
C11 H11B 0.9700 .
C12 C12 1.503(9) 2_655
C12 H12A 0.9700 .
C12 H12B 0.9700 .
C13 H13A 0.9600 .
C13 H13B 0.9600 .
C13 H13C 0.9600 .
C14 H2D 0.7662 .
C14 H14A 0.9600 .
C14 H14B 0.9600 .
C14 H14C 0.9600 .
C14B H14D 0.9600 .
C14B H14E 0.9600 .
C14B H14F 0.9600 .
C4 H4A 0.9600 .
C4 H4B 0.9600 .
C4 H4C 0.9600 .
C15 C16 1.555(19) .
C15 H15A 0.9700 .
C15 H15B 0.9700 .
C16 H16A 0.9600 .
C16 H16B 0.9600 .
C16 H16C 0.9600 .
C4B H4D 0.9600 .
C4B H4E 0.9600 .
C4B H4F 0.9600 .
C15B C16B 1.56(2) .
C15B H15C 0.9700 .
C15B H15D 0.9700 .
C16B H16D 0.9600 .
C16B H16E 0.9600 .
C16B H16F 0.9600 .
